data_1527554
loop_
_publ_author_name
'Iandelli, A.'

_publ_section_title
;
 The structure of some ternary intermetallic compounds of the rare earths
;
_journal_name_full 'Journal of Alloys Compd.'
_journal_page_first 137
_journal_page_last 138
_journal_volume 203
_journal_year 1994
_chemical_formula_sum 'Ca Pb Pd'
_space_group_IT_number 189
_symmetry_space_group_name_Hall 'P -6 -2'
_symmetry_space_group_name_H-M 'P -6 2 m'
_cell_angle_alpha 90
_cell_angle_beta 90
_cell_angle_gamma 120
_cell_formula_units_Z 3
_cell_length_a 7.845
_cell_length_b 7.845
_cell_length_c 3.883
_cell_volume 206.959
_citation_journal_id_ASTM JALCEU
_cod_data_source_file Iandelli_JALCEU_1994_253.cif
_cod_data_source_block Ca1Pb1Pd1
_cod_original_cell_volume 206.9588
_cod_original_formula_sum 'Ca1 Pb1 Pd1'
_cod_database_code 1527554

loop_
_symmetry_equiv_pos_as_xyz
x,y,z
-x+y,-x,-z
-y,x-y,z
x,y,-z
-x+y,-x,z
-y,x-y,-z
y,x,z
x-y,-y,-z
-x,-x+y,z
y,x,-z
x-y,-y,z
-x,-x+y,-z

loop_
_atom_site_label
_atom_site_type_symbol
_atom_site_fract_x
_atom_site_fract_y
_atom_site_fract_z
_atom_site_occupancy
_atom_site_U_iso_or_equiv
Pd2 Pd 0.3333 0.6667 0 1 0.0
Ca1 Ca 0.605 0 0.5 1 0.0
Pb1 Pb 0.26 0 0 1 0.0
Pd1 Pd 0 0 0.5 1 0.0
